data_4113700
loop_
_publ_author_name
'F. Albert Cotton'
'James P. Donahue'
'Carlos A. Murillo'

_publ_section_title
;
 Polyunsaturated Dicarboxylate Tethers Connecting Dimolybdenum Redox and
 Chromophoric Centers: Syntheses, Structures, and Electrochemistry
;
_journal_name_full 'Journal of the American Chemical Society'
_journal_page_first 5436
_journal_page_last 5450
_journal_paper_doi 10.1021/ja029101i
_journal_volume 125
_journal_year 2003
_chemical_formula_moiety 'H3 C O C (O) (C H = C H)2 C (O) O C H3'
_chemical_formula_sum 'C8 H10 O4'
_chemical_formula_weight 170.16
_chemical_name_common 'cis,cis-muconic acid dimethyl ester'
_chemical_name_systematic
;
 ?
;
_space_group_IT_number 2
_symmetry_cell_setting triclinic
_symmetry_space_group_name_Hall '-P 1'
_symmetry_space_group_name_H-M 'P -1'
_atom_sites_solution_hydrogens geom
_atom_sites_solution_primary direct
_atom_sites_solution_secondary difmap
_audit_creation_method SHELXL-97
_cell_angle_alpha 93.476(3)
_cell_angle_beta 108.286(3)
_cell_angle_gamma 94.946(3)
_cell_formula_units_Z 1
_cell_length_a 5.7090(11)
_cell_length_b 5.7192(11)
_cell_length_c 6.8962(13)
_cell_measurement_reflns_used 994
_cell_measurement_temperature 213(2)
_cell_measurement_theta_max 25.07
_cell_measurement_theta_min 3.12
_cell_volume 212.08(7)
_computing_cell_refinement 'SAINT V. 6.22'
_computing_data_collection 'SMART V. 5.618'
_computing_data_reduction 'SAINT V. 6.22'
_computing_molecular_graphics 'SHELXTL (Siemens, 1996)'
_computing_publication_material CIFTAB
_computing_structure_refinement 'SHELXL-97 (Sheldrick, 1997)'
_computing_structure_solution 'SHELXS-97 (Sheldrick, 1990)'
_diffrn_ambient_temperature 213(2)
_diffrn_measured_fraction_theta_full 0.991
_diffrn_measured_fraction_theta_max 0.991
_diffrn_measurement_device 'Bruker SMART 1000'
_diffrn_measurement_device_type 'area detector'
_diffrn_measurement_method 'omega scans'
_diffrn_radiation_monochromator graphite
_diffrn_radiation_source 'normal-focus sealed tube'
_diffrn_radiation_type MoK\a
_diffrn_radiation_wavelength 0.71073
_diffrn_reflns_av_R_equivalents 0.0074
_diffrn_reflns_av_sigmaI/netI 0.0120
_diffrn_reflns_limit_h_max 6
_diffrn_reflns_limit_h_min -6
_diffrn_reflns_limit_k_max 6
_diffrn_reflns_limit_k_min -6
_diffrn_reflns_limit_l_max 8
_diffrn_reflns_limit_l_min -7
_diffrn_reflns_number 1236
_diffrn_reflns_theta_full 25.06
_diffrn_reflns_theta_max 25.06
_diffrn_reflns_theta_min 3.12
_diffrn_standards_number 'none (area detector data)'
_exptl_absorpt_coefficient_mu 0.108
_exptl_absorpt_correction_T_max 0.9819
_exptl_absorpt_correction_T_min 0.9482
_exptl_absorpt_correction_type multi-scan
_exptl_crystal_colour white
_exptl_crystal_density_diffrn 1.332
_exptl_crystal_description block
_exptl_crystal_F_000 90
_exptl_crystal_size_max 0.50
_exptl_crystal_size_mid 0.18
_exptl_crystal_size_min 0.17
_refine_diff_density_max 0.163
_refine_diff_density_min -0.169
_refine_diff_density_rms 0.030
_refine_ls_extinction_coef 0.12(3)
_refine_ls_extinction_expression Fc^*^=kFc[1+0.001xFc^2^\l^3^/sin(2\q)]^-1/4^
_refine_ls_extinction_method SHELXL
_refine_ls_goodness_of_fit_ref 1.103
_refine_ls_hydrogen_treatment refall
_refine_ls_matrix_type full
_refine_ls_number_parameters 76
_refine_ls_number_reflns 743
_refine_ls_number_restraints 0
_refine_ls_restrained_S_all 1.103
_refine_ls_R_factor_all 0.0353
_refine_ls_R_factor_gt 0.0333
_refine_ls_shift/su_max 0.025
_refine_ls_shift/su_mean 0.002
_refine_ls_structure_factor_coef Fsqd
_refine_ls_weighting_details 'calc w=1/[\s^2^(Fo^2^)+(0.0522P)^2^+0.0348P] where P=(Fo^2^+2Fc^2^)/3'
_refine_ls_weighting_scheme calc
_refine_ls_wR_factor_gt 0.0909
_refine_ls_wR_factor_ref 0.0932
_reflns_number_gt 696
_reflns_number_total 743
_reflns_threshold_expression I>2sigma(I)
_cod_data_source_file ja029101isi20030123_021228_07.cif
_cod_data_source_block xl
_cod_database_code 4113700

loop_
_symmetry_equiv_pos_as_xyz
'x, y, z'
'-x, -y, -z'

loop_
_atom_site_label
_atom_site_type_symbol
_atom_site_fract_x
_atom_site_fract_y
_atom_site_fract_z
_atom_site_U_iso_or_equiv
_atom_site_adp_type
_atom_site_occupancy
_atom_site_symmetry_multiplicity
_atom_site_calc_flag
O1 O -0.17251(19) 0.15300(17) 0.6823(2) 0.0642(4) Uani 1 1 d
O2 O 0.17251(16) 0.39523(15) 0.83731(15) 0.0457(3) Uani 1 1 d
C1 C -0.0684(2) 0.3500(2) 0.7270(2) 0.0408(4) Uani 1 1 d
C2 C -0.1764(3) 0.5725(2) 0.6758(2) 0.0424(4) Uani 1 1 d
C3 C -0.4058(3) 0.5949(2) 0.5544(2) 0.0410(4) Uani 1 1 d
C4 C 0.3046(3) 0.1911(3) 0.8885(3) 0.0525(4) Uani 1 1 d
H3A H -0.445(3) 0.754(3) 0.537(2) 0.049(4) Uiso 1 1 d
H4B H 0.242(3) 0.099(3) 0.981(3) 0.052(4) Uiso 1 1 d
H2A H -0.067(3) 0.708(3) 0.737(2) 0.051(4) Uiso 1 1 d
H4A H 0.297(3) 0.099(3) 0.765(3) 0.062(5) Uiso 1 1 d
H4C H 0.467(5) 0.257(4) 0.952(3) 0.080(6) Uiso 1 1 d

loop_
_atom_site_aniso_label
_atom_site_aniso_U_11
_atom_site_aniso_U_22
_atom_site_aniso_U_33
_atom_site_aniso_U_23
_atom_site_aniso_U_13
_atom_site_aniso_U_12
O1 0.0457(6) 0.0346(6) 0.0963(9) 0.0080(5) 0.0005(6) 0.0024(4)
O2 0.0374(5) 0.0400(5) 0.0539(6) 0.0066(4) 0.0061(4) 0.0047(4)
C1 0.0378(7) 0.0372(7) 0.0444(7) 0.0034(5) 0.0096(5) 0.0017(5)
C2 0.0433(7) 0.0340(7) 0.0449(7) 0.0018(5) 0.0082(6) 0.0007(5)
C3 0.0463(7) 0.0312(7) 0.0433(7) 0.0051(5) 0.0105(6) 0.0056(5)
C4 0.0414(8) 0.0478(8) 0.0656(10) 0.0098(7) 0.0110(7) 0.0110(6)

loop_
_atom_type_symbol
_atom_type_description
_atom_type_scat_dispersion_real
_atom_type_scat_dispersion_imag
_atom_type_scat_source
C C 0.0033 0.0016 'International Tables Vol C Tables 4.2.6.8 and 6.1.1.4'
H H 0.0000 0.0000 'International Tables Vol C Tables 4.2.6.8 and 6.1.1.4'
O O 0.0106 0.0060 'International Tables Vol C Tables 4.2.6.8 and 6.1.1.4'

loop_
_geom_angle_atom_site_label_1
_geom_angle_atom_site_label_2
_geom_angle_atom_site_label_3
_geom_angle
_geom_angle_site_symmetry_3
_geom_angle_publ_flag
C1 O2 C4 115.73(11) . y
O1 C1 O2 122.47(12) . y
O1 C1 C2 127.48(13) . y
O2 C1 C2 110.05(11) . y
C3 C2 C1 126.60(12) . y
C2 C3 C3 126.43(15) 2_466 y

loop_
_geom_bond_atom_site_label_1
_geom_bond_atom_site_label_2
_geom_bond_distance
_geom_bond_site_symmetry_2
_geom_bond_publ_flag
O1 C1 1.2020(17) . y
O2 C1 1.3402(16) . y
O2 C4 1.4461(17) . y
C1 C2 1.4758(19) . y
C2 C3 1.336(2) . y
C3 C3 1.446(3) 2_466 y
